data_4304577
loop_
_publ_author_name
'Shuo Shi'
'Jie Liu'
'Tianming Yao'
'Xiaoting Geng'
'Lingfeng Jiang'
'Qingyuan Yang'
'Lin Cheng'
'Liangnian Ji'

_publ_section_title
;
Promoting the Formation and Stabilization of G-Quadruplex by Dinuclear
RuII Complex Ru2(obip)L4
;
_journal_name_full 'Inorganic Chemistry'
_journal_page_first 2910
_journal_page_last 2912
_journal_paper_doi 10.1021/ic7021209
_journal_volume 47
_journal_year 2008
_chemical_formula_sum 'C59 H45 F24 N13.5 O P4 Ru2'
_chemical_formula_weight 1741.10
_chemical_name_systematic ?
_space_group_IT_number 2
_symmetry_cell_setting triclinic
_symmetry_space_group_name_Hall '-P 1'
_symmetry_space_group_name_H-M 'P -1'
_atom_sites_solution_hydrogens geom
_atom_sites_solution_primary direct
_atom_sites_solution_secondary difmap
_audit_creation_method SHELXL-97
_cell_angle_alpha 80.433(6)
_cell_angle_beta 88.173(7)
_cell_angle_gamma 69.784(6)
_cell_formula_units_Z 2
_cell_length_a 13.232(5)
_cell_length_b 16.521(6)
_cell_length_c 16.640(6)
_cell_measurement_temperature 293(2)
_cell_volume 3365(2)
_computing_structure_refinement 'SHELXL-97 (Sheldrick, 1997)'
_computing_structure_solution 'SHELXS-97 (Sheldrick, 1990)'
_diffrn_ambient_temperature 293(2)
_diffrn_measured_fraction_theta_full 0.988
_diffrn_measured_fraction_theta_max 0.988
_diffrn_radiation_monochromator graphite
_diffrn_radiation_source 'fine-focus sealed tube'
_diffrn_radiation_type MoK\a
_diffrn_radiation_wavelength 0.71073
_diffrn_reflns_av_R_equivalents 0.0538
_diffrn_reflns_av_sigmaI/netI 0.1055
_diffrn_reflns_limit_h_max 16
_diffrn_reflns_limit_h_min -16
_diffrn_reflns_limit_k_max 20
_diffrn_reflns_limit_k_min -20
_diffrn_reflns_limit_l_max 20
_diffrn_reflns_limit_l_min -20
_diffrn_reflns_number 26565
_diffrn_reflns_theta_full 26.00
_diffrn_reflns_theta_max 26.00
_diffrn_reflns_theta_min 2.02
_exptl_absorpt_coefficient_mu 0.663
_exptl_absorpt_correction_T_max 0.831
_exptl_absorpt_correction_T_min 0.708
_exptl_absorpt_correction_type multi-scan
_exptl_crystal_density_diffrn 1.719
_exptl_crystal_density_method 'not measured'
_exptl_crystal_F_000 1731
_exptl_crystal_size_max 0.52
_exptl_crystal_size_mid 0.30
_exptl_crystal_size_min 0.28
_refine_diff_density_max 1.181
_refine_diff_density_min -0.764
_refine_diff_density_rms 0.127
_refine_ls_extinction_method none
_refine_ls_goodness_of_fit_ref 1.029
_refine_ls_matrix_type full
_refine_ls_number_parameters 970
_refine_ls_number_reflns 13099
_refine_ls_number_restraints 108
_refine_ls_restrained_S_all 1.050
_refine_ls_R_factor_all 0.1440
_refine_ls_R_factor_gt 0.0691
_refine_ls_shift/su_max 0.001
_refine_ls_shift/su_mean 0.000
_refine_ls_structure_factor_coef Fsqd
_refine_ls_weighting_details 'calc w=1/[\s^2^(Fo^2^)+(0.1201P)^2^+1.2019P] where P=(Fo^2^+2Fc^2^)/3'
_refine_ls_weighting_scheme calc
_refine_ls_wR_factor_gt 0.1780
_refine_ls_wR_factor_ref 0.2268
_reflns_number_gt 6845
_reflns_number_total 13099
_reflns_threshold_expression >2sigma(I)
_cod_data_source_file ic7021209-file003.cif
_cod_data_source_block 1
_cod_original_formula_sum 'C59 H45 F24 N13.50 O P4 Ru2'
_cod_database_code 4304577

loop_
_symmetry_equiv_pos_as_xyz
'x, y, z'
'-x, -y, -z'

loop_
_atom_site_label
_atom_site_type_symbol
_atom_site_fract_x
_atom_site_fract_y
_atom_site_fract_z
_atom_site_U_iso_or_equiv
_atom_site_adp_type
_atom_site_occupancy
_atom_site_symmetry_multiplicity
_atom_site_calc_flag
_atom_site_refinement_flags
_atom_site_disorder_assembly
_atom_site_disorder_group
Ru1 Ru 0.95644(5) 0.62810(4) 0.23647(4) 0.0368(2) Uani 1 1 d . . .
Ru2 Ru 0.65300(5) 1.14908(4) 0.28082(4) 0.0413(2) Uani 1 1 d . . .
N1 N 0.6465(6) 1.1134(4) 0.4052(4) 0.0518(18) Uani 1 1 d . . .
N2 N 0.4892(5) 1.1866(4) 0.2969(4) 0.0473(17) Uani 1 1 d . . .
N3 N 0.6456(5) 1.1944(5) 0.1577(4) 0.0515(18) Uani 1 1 d . . .
N4 N 0.6437(5) 1.2766(4) 0.2791(4) 0.0479(17) Uani 1 1 d . . .
N5 N 0.8180(5) 1.0968(4) 0.2740(4) 0.0420(15) Uani 1 1 d . . .
N6 N 0.6730(5) 1.0209(4) 0.2749(4) 0.0434(16) Uani 1 1 d . . .
N7 N 0.9740(5) 0.7409(4) 0.2706(4) 0.0386(15) Uani 1 1 d . . .
N8 N 1.1186(5) 0.5815(4) 0.2747(4) 0.0421(15) Uani 1 1 d . . .
N9 N 1.0937(5) 0.8051(4) 0.2806(4) 0.0390(15) Uani 1 1 d . . .
H9B H 1.1547 0.8117 0.2858 0.047 Uiso 1 1 calc R . .
N10 N 0.9156(5) 0.5744(4) 0.3481(4) 0.0429(15) Uani 1 1 d . . .
N11 N 0.9590(5) 0.5105(4) 0.2129(4) 0.0423(15) Uani 1 1 d . . .
N12 N 0.9826(5) 0.6831(4) 0.1208(4) 0.0418(15) Uani 1 1 d . . .
N13 N 0.8019(5) 0.6803(4) 0.1867(4) 0.0392(15) Uani 1 1 d . . .
C1 C 0.7308(9) 1.0748(6) 0.4568(6) 0.067(3) Uani 1 1 d . . .
H1A H 0.7994 1.0687 0.4376 0.080 Uiso 1 1 calc R . .
C2 C 0.7199(11) 1.0440(7) 0.5369(6) 0.086(4) Uani 1 1 d . . .
H2A H 0.7803 1.0179 0.5716 0.104 Uiso 1 1 calc R . .
C3 C 0.6198(12) 1.0520(7) 0.5655(7) 0.087(4) Uani 1 1 d . . .
H3A H 0.6107 1.0308 0.6196 0.104 Uiso 1 1 calc R . .
C4 C 0.5332(11) 1.0919(7) 0.5128(7) 0.083(3) Uani 1 1 d . . .
H4A H 0.4644 1.0980 0.5314 0.099 Uiso 1 1 calc R . .
C5 C 0.5461(8) 1.1227(5) 0.4338(5) 0.053(2) Uani 1 1 d . . .
C6 C 0.4587(7) 1.1678(5) 0.3730(6) 0.055(2) Uani 1 1 d . . .
C7 C 0.3489(9) 1.1892(8) 0.3889(8) 0.083(3) Uani 1 1 d . . .
H7A H 0.3275 1.1744 0.4414 0.100 Uiso 1 1 calc R . .
C8 C 0.2734(9) 1.2314(7) 0.3286(9) 0.087(3) Uani 1 1 d . . .
H8A H 0.2004 1.2463 0.3394 0.104 Uiso 1 1 calc R . .
C9 C 0.3059(8) 1.2513(7) 0.2530(8) 0.075(3) Uani 1 1 d . . .
H9A H 0.2558 1.2805 0.2106 0.090 Uiso 1 1 calc R . .
C10 C 0.4114(7) 1.2283(6) 0.2398(6) 0.061(2) Uani 1 1 d . . .
H10A H 0.4324 1.2422 0.1869 0.074 Uiso 1 1 calc R . .
C11 C 0.6469(7) 1.1494(7) 0.0981(6) 0.068(3) Uani 1 1 d . . .
H11A H 0.6523 1.0912 0.1125 0.081 Uiso 1 1 calc R . .
C12 C 0.6407(8) 1.1838(9) 0.0167(6) 0.080(3) Uani 1 1 d . . .
H12A H 0.6448 1.1495 -0.0231 0.096 Uiso 1 1 calc R . .
C13 C 0.6287(9) 1.2686(10) -0.0032(7) 0.094(4) Uani 1 1 d . . .
H13A H 0.6217 1.2942 -0.0579 0.113 Uiso 1 1 calc R . .
C14 C 0.6265(8) 1.3181(7) 0.0549(6) 0.073(3) Uani 1 1 d . . .
H14A H 0.6191 1.3768 0.0404 0.088 Uiso 1 1 calc R . .
C15 C 0.6354(7) 1.2800(6) 0.1358(5) 0.054(2) Uani 1 1 d . . .
C16 C 0.6350(6) 1.3255(5) 0.2036(5) 0.050(2) Uani 1 1 d . . .
C17 C 0.6273(8) 1.4116(6) 0.1965(7) 0.075(3) Uani 1 1 d . . .
H17A H 0.6240 1.4451 0.1452 0.089 Uiso 1 1 calc R . .
C18 C 0.6246(8) 1.4479(7) 0.2652(9) 0.084(3) Uani 1 1 d . . .
H18A H 0.6160 1.5069 0.2602 0.100 Uiso 1 1 calc R . .
C19 C 0.6342(8) 1.3992(6) 0.3402(7) 0.072(3) Uani 1 1 d . . .
H19A H 0.6352 1.4232 0.3869 0.086 Uiso 1 1 calc R . .
C20 C 0.6423(7) 1.3142(5) 0.3455(6) 0.056(2) Uani 1 1 d . . .
H20A H 0.6471 1.2806 0.3969 0.067 Uiso 1 1 calc R . .
C21 C 1.1844(7) 0.4995(5) 0.2855(5) 0.052(2) Uani 1 1 d . . .
H21A H 1.1584 0.4570 0.2739 0.063 Uiso 1 1 calc R . .
C22 C 1.2881(7) 0.4739(6) 0.3129(6) 0.066(3) Uani 1 1 d . . .
H22A H 1.3306 0.4150 0.3221 0.079 Uiso 1 1 calc R . .
C23 C 1.3294(7) 0.5359(6) 0.3268(6) 0.067(3) Uani 1 1 d . . .
H23A H 1.4009 0.5202 0.3437 0.081 Uiso 1 1 calc R . .
C24 C 1.2629(7) 0.6215(6) 0.3151(6) 0.062(3) Uani 1 1 d . . .
H24A H 1.2888 0.6650 0.3241 0.074 Uiso 1 1 calc R . .
C25 C 1.1567(6) 0.6431(5) 0.2896(5) 0.0418(18) Uani 1 1 d . . .
C26 C 1.0775(6) 0.7300(4) 0.2777(5) 0.0376(17) Uani 1 1 d . . .
C27 C 0.9944(6) 0.8692(5) 0.2736(4) 0.0374(17) Uani 1 1 d . . .
C28 C 0.9675(6) 0.9619(5) 0.2734(4) 0.0370(17) Uani 1 1 d . . .
C29 C 1.0402(6) 1.0050(5) 0.2745(5) 0.049(2) Uani 1 1 d . . .
H29A H 1.1141 0.9752 0.2756 0.058 Uiso 1 1 calc R . .
C30 C 0.9990(7) 1.0932(5) 0.2737(5) 0.050(2) Uani 1 1 d . . .
H30A H 1.0458 1.1243 0.2729 0.060 Uiso 1 1 calc R . .
C31 C 0.8906(7) 1.1366(5) 0.2741(5) 0.053(2) Uani 1 1 d . . .
H31A H 0.8661 1.1966 0.2744 0.064 Uiso 1 1 calc R . .
C32 C 0.8574(6) 1.0086(4) 0.2726(4) 0.0352(17) Uani 1 1 d . . .
C33 C 0.7786(6) 0.9679(5) 0.2727(4) 0.0388(18) Uani 1 1 d . . .
C34 C 0.5976(7) 0.9841(5) 0.2798(6) 0.056(2) Uani 1 1 d . . .
H34A H 0.5256 1.0196 0.2794 0.067 Uiso 1 1 calc R . .
C35 C 0.6222(7) 0.8962(5) 0.2852(6) 0.058(2) Uani 1 1 d . . .
H35A H 0.5672 0.8729 0.2896 0.070 Uiso 1 1 calc R . .
C36 C 0.7256(6) 0.8424(5) 0.2844(5) 0.045(2) Uani 1 1 d . . .
H36A H 0.7419 0.7822 0.2909 0.055 Uiso 1 1 calc R . .
C37 C 0.8075(6) 0.8775(4) 0.2738(4) 0.0357(17) Uani 1 1 d . . .
C38 C 0.9196(6) 0.8302(4) 0.2702(4) 0.0359(17) Uani 1 1 d . . .
C39 C 0.8945(7) 0.6113(6) 0.4142(5) 0.050(2) Uani 1 1 d . . .
H39A H 0.9026 0.6653 0.4126 0.060 Uiso 1 1 calc R . .
C41 C 0.8617(7) 0.5742(6) 0.4843(6) 0.058(2) Uani 1 1 d . . .
H41A H 0.8460 0.6032 0.5290 0.070 Uiso 1 1 calc R . .
C42 C 0.8516(7) 0.4939(6) 0.4890(6) 0.063(2) Uani 1 1 d . . .
H42A H 0.8304 0.4667 0.5367 0.076 Uiso 1 1 calc R . .
C43 C 0.8737(7) 0.4554(6) 0.4213(5) 0.057(2) Uani 1 1 d . . .
H43A H 0.8666 0.4012 0.4227 0.068 Uiso 1 1 calc R . .
C44 C 0.9064(6) 0.4945(5) 0.3509(5) 0.0430(19) Uani 1 1 d . . .
C45 C 0.9314(6) 0.4588(5) 0.2755(5) 0.045(2) Uani 1 1 d . . .
C46 C 0.9326(8) 0.3783(6) 0.2659(6) 0.066(3) Uani 1 1 d . . .
H46A H 0.9147 0.3424 0.3089 0.080 Uiso 1 1 calc R . .
C47 C 0.9605(9) 0.3503(6) 0.1926(6) 0.079(3) Uani 1 1 d . . .
H47A H 0.9609 0.2955 0.1857 0.095 Uiso 1 1 calc R . .
C48 C 0.9874(9) 0.4019(6) 0.1303(6) 0.068(3) Uani 1 1 d . . .
H48A H 1.0073 0.3833 0.0806 0.082 Uiso 1 1 calc R . .
C49 C 0.9846(7) 0.4816(5) 0.1424(5) 0.055(2) Uani 1 1 d . . .
H49A H 1.0013 0.5179 0.0993 0.066 Uiso 1 1 calc R . .
C50 C 0.7150(7) 0.6665(5) 0.2208(6) 0.053(2) Uani 1 1 d . . .
H50A H 0.7229 0.6275 0.2694 0.064 Uiso 1 1 calc R . .
C51 C 0.6139(7) 0.7093(6) 0.1848(7) 0.070(3) Uani 1 1 d . . .
H51A H 0.5542 0.6989 0.2090 0.084 Uiso 1 1 calc R . .
C52 C 0.6018(9) 0.7659(7) 0.1148(7) 0.086(3) Uani 1 1 d . . .
H52A H 0.5334 0.7968 0.0916 0.103 Uiso 1 1 calc R . .
C53 C 0.6896(8) 0.7777(7) 0.0784(6) 0.070(3) Uani 1 1 d . . .
H53A H 0.6821 0.8154 0.0290 0.084 Uiso 1 1 calc R . .
C54 C 0.7908(7) 0.7334(5) 0.1148(5) 0.051(2) Uani 1 1 d . . .
C55 C 0.8919(7) 0.7372(5) 0.0769(5) 0.051(2) Uani 1 1 d . . .
C56 C 0.8957(9) 0.7858(6) 0.0035(6) 0.073(3) Uani 1 1 d . . .
H56A H 0.8323 0.8213 -0.0250 0.088 Uiso 1 1 calc R . .
C57 C 0.9932(10) 0.7824(6) -0.0285(6) 0.072(3) Uani 1 1 d . . .
H57A H 0.9969 0.8168 -0.0780 0.087 Uiso 1 1 calc R . .
C58 C 1.0865(9) 0.7268(6) 0.0139(6) 0.066(3) Uani 1 1 d . . .
H58A H 1.1539 0.7220 -0.0071 0.079 Uiso 1 1 calc R . .
C59 C 1.0767(7) 0.6792(6) 0.0878(5) 0.055(2) Uani 1 1 d . . .
H59A H 1.1394 0.6421 0.1164 0.066 Uiso 1 1 calc R . .
P1 P 0.3329(3) 1.0152(2) 0.14219(19) 0.0880(10) Uani 1 1 d . . .
F1 F 0.3309(16) 0.9210(7) 0.1535(6) 0.249(7) Uani 1 1 d . . .
F2 F 0.3479(7) 1.0051(6) 0.2369(4) 0.152(3) Uani 1 1 d . . .
F3 F 0.3428(11) 1.1046(7) 0.1277(6) 0.200(5) Uani 1 1 d . . .
F4 F 0.3170(8) 1.0221(5) 0.0488(4) 0.138(3) Uani 1 1 d . . .
F5 F 0.2145(7) 1.0509(9) 0.1514(5) 0.197(5) Uani 1 1 d . . .
F6 F 0.4588(9) 0.9716(10) 0.1305(8) 0.247(7) Uani 1 1 d . . .
O1W O -0.2841(7) 1.1675(6) -0.3016(9) 0.125(4) Uani 1 1 d . . .
H1WA H -0.2924 1.1874 -0.2570 0.08(5) Uiso 1 1 d R . .
H1WB H -0.3262 1.2032 -0.3393 0.5(2) Uiso 1 1 d R . .
P3 P 0.7078(3) 1.5596(2) -0.0311(2) 0.0932(10) Uani 0.40 1 d PD A 1
F13 F 0.7698(7) 1.4605(4) 0.0016(6) 0.199(4) Uiso 0.40 1 d PD A 1
F14 F 0.704(2) 1.5424(14) -0.1201(7) 0.38(3) Uiso 0.40 1 d PD A 1
F15 F 0.6436(6) 1.6591(4) -0.0578(5) 0.161(3) Uiso 0.40 1 d PD A 1
F16 F 0.7141(15) 1.5701(9) 0.0629(6) 0.104(5) Uiso 0.40 1 d PD A 1
F18 F 0.8177(11) 1.5760(15) -0.0457(18) 0.45(4) Uiso 0.40 1 d PD A 1
F17 F 0.6005(9) 1.5389(11) -0.0108(14) 0.148(8) Uiso 0.40 1 d PD A 1
P3' P 0.7078(3) 1.5596(2) -0.0311(2) 0.0932(10) Uani 0.60 1 d PD B 2
F13' F 0.7698(7) 1.4605(4) 0.0016(6) 0.199(4) Uiso 0.60 1 d PD B 2
F15' F 0.6436(6) 1.6591(4) -0.0578(5) 0.161(3) Uiso 0.60 1 d PD B 2
F14' F 0.7678(8) 1.5515(6) -0.1147(5) 0.098(3) Uiso 0.60 1 d PD B 2
F17' F 0.6194(11) 1.5339(10) -0.0708(11) 0.218(9) Uiso 0.60 1 d PD B 2
F16' F 0.6399(11) 1.5681(8) 0.0487(7) 0.138(5) Uiso 0.60 1 d PD B 2
F18' F 0.8006(9) 1.5844(8) 0.0043(9) 0.152(5) Uiso 0.60 1 d PD B 2
P4 P 1.5279(2) 0.66011(16) 0.43258(16) 0.0632(7) Uani 0.50 1 d PD C 1
F19 F 1.4431(11) 0.7536(6) 0.4234(13) 0.27(2) Uani 0.50 1 d PD C 1
F20 F 1.5660(7) 0.6676(7) 0.5171(4) 0.175(4) Uani 0.50 1 d PD C 1
F21 F 1.6107(11) 0.5647(7) 0.4428(13) 0.218(15) Uani 0.50 1 d PD C 1
F22 F 1.4862(6) 0.6487(6) 0.3487(4) 0.153(3) Uani 0.50 1 d PD C 1
F23 F 1.6184(11) 0.6957(12) 0.4026(10) 0.141(7) Uani 0.50 1 d PD C 1
F24 F 1.4361(12) 0.6211(12) 0.4656(9) 0.129(6) Uani 0.50 1 d PD C 1
P4' P 1.5279(2) 0.66011(16) 0.43258(16) 0.0632(7) Uani 0.50 1 d PD D 2
F20' F 1.5660(7) 0.6676(7) 0.5171(4) 0.175(4) Uani 0.50 1 d PDU D 2
F22' F 1.4862(6) 0.6487(6) 0.3487(4) 0.153(3) Uani 0.50 1 d PDU D 2
F23' F 1.5388(15) 0.7461(8) 0.3812(9) 0.127(6) Uani 0.50 1 d PDU D 2
F21' F 1.6415(8) 0.6048(10) 0.4032(8) 0.108(5) Uani 0.50 1 d PDU D 2
F24' F 1.5155(17) 0.5744(8) 0.4786(10) 0.156(8) Uani 0.50 1 d PDU D 2
F19' F 1.4099(7) 0.7146(10) 0.4540(8) 0.116(6) Uani 0.50 1 d PDU D 2
C61 C -0.008(5) 0.985(6) 0.036(4) 0.23(4) Uani 0.50 1 d P . .
N14 N -0.075(3) 1.014(3) 0.0584(18) 0.174(14) Uani 0.50 1 d P . .
C60 C 0.073(2) 0.944(2) 0.0620(18) 0.102(9) Uani 0.50 1 d P . .
P2 P 1.0173(4) 0.1894(2) 0.4857(2) 0.1163(15) Uani 1 1 d . . .
F7 F 0.9786(14) 0.1192(8) 0.5273(9) 0.276(8) Uani 1 1 d . . .
F8 F 1.1196(9) 0.1529(7) 0.5431(5) 0.216(6) Uani 1 1 d . . .
F9 F 1.0562(7) 0.2700(6) 0.4404(5) 0.144(3) Uani 1 1 d . . .
F10 F 0.9149(7) 0.2288(5) 0.4273(4) 0.123(3) Uani 1 1 d . . .
F11 F 1.0889(9) 0.1389(7) 0.4215(5) 0.189(5) Uani 1 1 d . . .
F12 F 0.9603(7) 0.2546(5) 0.5436(4) 0.120(2) Uani 1 1 d . . .

loop_
_atom_site_aniso_label
_atom_site_aniso_U_11
_atom_site_aniso_U_22
_atom_site_aniso_U_33
_atom_site_aniso_U_23
_atom_site_aniso_U_13
_atom_site_aniso_U_12
Ru1 0.0380(4) 0.0279(3) 0.0429(4) -0.0071(3) -0.0061(3) -0.0080(3)
Ru2 0.0442(4) 0.0281(3) 0.0481(4) -0.0091(3) -0.0013(3) -0.0065(3)
N1 0.068(5) 0.024(3) 0.055(4) -0.004(3) 0.000(4) -0.007(3)
N2 0.051(4) 0.032(3) 0.055(4) -0.009(3) -0.002(4) -0.009(3)
N3 0.043(4) 0.051(4) 0.053(4) -0.015(4) 0.001(3) -0.004(3)
N4 0.049(4) 0.028(3) 0.064(5) -0.012(3) 0.005(3) -0.009(3)
N5 0.049(4) 0.034(3) 0.043(4) -0.006(3) -0.006(3) -0.015(3)
N6 0.048(4) 0.028(3) 0.058(4) -0.016(3) -0.001(3) -0.013(3)
N7 0.035(4) 0.032(3) 0.048(4) -0.011(3) -0.002(3) -0.008(3)
N8 0.037(4) 0.033(3) 0.051(4) -0.008(3) -0.005(3) -0.004(3)
N9 0.032(3) 0.039(4) 0.049(4) -0.009(3) -0.004(3) -0.015(3)
N10 0.037(4) 0.047(4) 0.045(4) -0.011(3) -0.002(3) -0.013(3)
N11 0.049(4) 0.035(4) 0.042(4) -0.011(3) -0.005(3) -0.012(3)
N12 0.043(4) 0.032(3) 0.046(4) -0.009(3) -0.001(3) -0.006(3)
N13 0.041(4) 0.030(3) 0.048(4) -0.009(3) -0.006(3) -0.011(3)
C1 0.082(7) 0.053(6) 0.057(6) -0.004(5) -0.014(5) -0.013(5)
C2 0.130(11) 0.060(7) 0.046(6) -0.002(5) -0.021(7) -0.004(7)
C3 0.125(11) 0.071(8) 0.054(7) -0.003(6) 0.008(8) -0.026(8)
C4 0.125(10) 0.074(7) 0.067(7) -0.024(6) 0.030(7) -0.053(8)
C5 0.069(6) 0.043(5) 0.050(5) -0.014(4) 0.007(5) -0.023(5)
C6 0.063(6) 0.040(5) 0.064(6) -0.014(4) 0.016(5) -0.019(4)
C7 0.071(8) 0.093(8) 0.095(9) -0.024(7) 0.033(7) -0.039(7)
C8 0.049(6) 0.079(8) 0.130(11) -0.026(8) 0.013(7) -0.015(6)
C9 0.046(6) 0.072(7) 0.101(9) -0.014(6) -0.003(6) -0.012(5)
C10 0.053(6) 0.050(6) 0.073(7) -0.012(5) 0.006(5) -0.008(5)
C11 0.061(6) 0.068(6) 0.065(7) -0.017(5) -0.007(5) -0.007(5)
C12 0.063(7) 0.113(10) 0.055(7) -0.024(7) -0.008(5) -0.013(7)
C13 0.079(8) 0.120(11) 0.060(8) 0.019(8) -0.009(6) -0.021(8)
C14 0.068(7) 0.081(7) 0.060(7) 0.002(6) 0.003(5) -0.018(6)
C15 0.043(5) 0.056(6) 0.057(6) -0.004(5) 0.002(4) -0.012(4)
C16 0.041(5) 0.036(4) 0.065(6) 0.004(4) 0.003(4) -0.010(4)
C17 0.080(7) 0.047(6) 0.094(8) 0.010(6) 0.009(6) -0.028(5)
C18 0.075(7) 0.042(6) 0.140(11) -0.025(7) 0.009(7) -0.024(5)
C19 0.079(7) 0.043(5) 0.097(8) -0.018(6) -0.002(6) -0.023(5)
C20 0.065(6) 0.041(5) 0.065(6) -0.019(4) 0.008(5) -0.019(4)
C21 0.054(5) 0.040(5) 0.058(5) -0.015(4) -0.007(4) -0.006(4)
C22 0.044(5) 0.046(5) 0.093(7) -0.014(5) -0.017(5) 0.005(4)
C23 0.040(5) 0.059(6) 0.097(8) -0.010(5) -0.008(5) -0.011(5)
C24 0.042(5) 0.046(5) 0.091(7) -0.010(5) -0.020(5) -0.007(4)
C25 0.043(5) 0.042(4) 0.042(5) -0.009(4) 0.000(4) -0.015(4)
C26 0.032(4) 0.026(4) 0.050(5) -0.007(3) -0.001(3) -0.003(3)
C27 0.035(4) 0.033(4) 0.040(4) -0.009(3) -0.007(3) -0.004(3)
C28 0.041(4) 0.032(4) 0.040(4) -0.007(3) -0.007(3) -0.014(3)
C29 0.040(5) 0.044(5) 0.060(5) -0.007(4) -0.005(4) -0.011(4)
C30 0.046(5) 0.035(4) 0.074(6) -0.011(4) -0.006(4) -0.018(4)
C31 0.062(6) 0.035(4) 0.066(6) -0.014(4) -0.008(5) -0.019(4)
C32 0.039(4) 0.032(4) 0.035(4) -0.006(3) -0.004(3) -0.013(3)
C33 0.041(4) 0.033(4) 0.041(4) -0.009(3) -0.002(3) -0.009(4)
C34 0.037(5) 0.043(5) 0.088(7) -0.025(5) 0.002(4) -0.009(4)
C35 0.040(5) 0.046(5) 0.094(7) -0.022(5) 0.006(5) -0.017(4)
C36 0.040(5) 0.028(4) 0.070(6) -0.013(4) 0.001(4) -0.011(4)
C37 0.034(4) 0.031(4) 0.046(5) -0.010(3) -0.002(3) -0.013(3)
C38 0.036(4) 0.032(4) 0.043(4) -0.010(3) -0.002(3) -0.015(3)
C39 0.052(5) 0.053(5) 0.045(5) -0.015(4) -0.007(4) -0.013(4)
C41 0.056(6) 0.059(6) 0.055(6) -0.009(5) -0.001(4) -0.014(5)
C42 0.062(6) 0.065(6) 0.054(6) 0.001(5) 0.005(5) -0.015(5)
C43 0.058(6) 0.048(5) 0.057(6) 0.002(4) -0.009(5) -0.015(4)
C44 0.043(5) 0.031(4) 0.054(5) -0.005(4) -0.004(4) -0.013(4)
C45 0.050(5) 0.031(4) 0.055(5) -0.002(4) -0.001(4) -0.016(4)
C46 0.096(8) 0.045(5) 0.066(6) -0.008(5) 0.013(6) -0.035(5)
C47 0.131(10) 0.046(6) 0.073(7) -0.024(5) 0.007(7) -0.042(6)
C48 0.115(9) 0.045(5) 0.055(6) -0.020(5) 0.004(6) -0.036(6)
C49 0.072(6) 0.043(5) 0.053(5) -0.008(4) 0.006(5) -0.025(5)
C50 0.051(5) 0.050(5) 0.066(6) -0.015(4) -0.008(4) -0.024(4)
C51 0.046(6) 0.070(7) 0.093(8) -0.009(6) -0.017(5) -0.019(5)
C52 0.052(7) 0.087(8) 0.102(9) -0.011(7) -0.036(6) -0.002(6)
C53 0.055(6) 0.077(7) 0.062(6) 0.008(5) -0.018(5) -0.009(5)
C54 0.050(5) 0.043(5) 0.051(5) -0.005(4) -0.013(4) -0.004(4)
C55 0.056(6) 0.048(5) 0.048(5) -0.014(4) 0.000(4) -0.013(4)
C56 0.092(8) 0.060(6) 0.050(6) 0.010(5) -0.006(6) -0.012(6)
C57 0.104(9) 0.062(6) 0.050(6) -0.003(5) 0.007(6) -0.028(6)
C58 0.079(7) 0.069(6) 0.053(6) -0.008(5) 0.016(5) -0.033(6)
C59 0.051(5) 0.057(5) 0.060(6) -0.028(5) 0.011(5) -0.013(4)
P1 0.096(3) 0.082(2) 0.070(2) 0.0087(16) -0.0202(17) -0.0189(19)
F1 0.51(2) 0.110(8) 0.125(8) 0.015(6) -0.001(11) -0.115(11)
F2 0.188(9) 0.187(9) 0.065(5) 0.005(5) -0.043(5) -0.054(7)
F3 0.391(18) 0.154(9) 0.118(7) -0.017(6) 0.005(8) -0.174(11)
F4 0.201(9) 0.128(6) 0.069(5) -0.005(4) -0.011(5) -0.040(6)
F5 0.077(6) 0.343(16) 0.121(7) 0.011(8) 0.007(5) -0.032(7)
F6 0.137(9) 0.291(17) 0.195(12) 0.020(10) -0.023(8) 0.047(10)
O1W 0.093(7) 0.101(7) 0.180(11) 0.028(8) -0.052(6) -0.049(5)
P3 0.094(2) 0.069(2) 0.099(2) -0.0068(17) 0.0145(19) -0.0104(17)
P3' 0.094(2) 0.069(2) 0.099(2) -0.0068(17) 0.0145(19) -0.0104(17)
P4 0.0563(15) 0.0514(15) 0.0773(18) -0.0115(13) -0.0062(13) -0.0116(12)
F19 0.126(17) 0.053(10) 0.60(6) -0.060(19) -0.17(3) 0.011(10)
F20 0.182(7) 0.212(8) 0.144(6) -0.062(6) -0.042(5) -0.066(6)
F21 0.077(12) 0.060(10) 0.51(5) -0.051(17) -0.056(19) -0.004(9)
F22 0.150(6) 0.203(7) 0.137(6) -0.047(5) -0.013(5) -0.088(6)
F23 0.089(11) 0.179(19) 0.176(17) 0.030(14) -0.006(11) -0.097(13)
F24 0.104(12) 0.165(17) 0.153(15) -0.016(13) 0.001(11) -0.094(13)
P4' 0.0563(15) 0.0514(15) 0.0773(18) -0.0115(13) -0.0062(13) -0.0116(12)
F20' 0.182(7) 0.212(8) 0.144(6) -0.062(6) -0.042(5) -0.066(6)
F22' 0.150(6) 0.203(7) 0.137(6) -0.047(5) -0.013(5) -0.088(6)
F23' 0.147(10) 0.098(9) 0.137(9) -0.017(7) 0.031(8) -0.048(8)
F21' 0.089(8) 0.104(9) 0.115(8) -0.018(7) 0.015(7) -0.017(7)
F24' 0.176(11) 0.127(10) 0.157(11) 0.006(8) 0.030(9) -0.058(9)
F19' 0.093(8) 0.122(10) 0.101(8) -0.018(7) 0.041(7) -0.002(7)
C61 0.14(4) 0.43(9) 0.29(8) -0.30(8) 0.15(5) -0.22(5)
N14 0.13(3) 0.27(4) 0.11(2) -0.02(2) 0.000(19) -0.06(3)
C60 0.09(2) 0.14(2) 0.11(2) -0.084(18) 0.014(17) -0.05(2)
P2 0.191(4) 0.067(2) 0.0538(18) -0.0098(16) -0.030(2) 0.005(2)
F7 0.45(2) 0.161(10) 0.255(14) 0.105(10) -0.144(15) -0.197(13)
F8 0.240(12) 0.207(10) 0.082(6) -0.041(6) -0.065(6) 0.088(9)
F9 0.124(7) 0.164(8) 0.115(6) -0.002(6) -0.002(5) -0.025(6)
F10 0.181(8) 0.105(5) 0.084(5) -0.006(4) -0.037(5) -0.053(5)
F11 0.244(11) 0.164(9) 0.108(7) -0.064(6) -0.047(7) 0.016(8)
F12 0.149(7) 0.123(6) 0.092(5) -0.047(4) 0.020(4) -0.038(5)

loop_
_atom_type_symbol
_atom_type_description
_atom_type_scat_dispersion_real
_atom_type_scat_dispersion_imag
_atom_type_scat_source
C C 0.0033 0.0016 'International Tables Vol C Tables 4.2.6.8 and 6.1.1.4'
H H 0.0000 0.0000 'International Tables Vol C Tables 4.2.6.8 and 6.1.1.4'
N N 0.0061 0.0033 'International Tables Vol C Tables 4.2.6.8 and 6.1.1.4'
F F 0.0171 0.0103 'International Tables Vol C Tables 4.2.6.8 and 6.1.1.4'
P P 0.1023 0.0942 'International Tables Vol C Tables 4.2.6.8 and 6.1.1.4'
O O 0.0106 0.0060 'International Tables Vol C Tables 4.2.6.8 and 6.1.1.4'
Ru Ru -1.2594 0.8363 'International Tables Vol C Tables 4.2.6.8 and 6.1.1.4'

loop_
_geom_angle_atom_site_label_1
_geom_angle_atom_site_label_2
_geom_angle_atom_site_label_3
_geom_angle
_geom_angle_site_symmetry_1
_geom_angle_site_symmetry_3
_geom_angle_publ_flag
N11 Ru1 N12 99.1(2) . . ?
N11 Ru1 N10 79.1(3) . . ?
N12 Ru1 N10 174.4(2) . . ?
N11 Ru1 N13 87.3(2) . . ?
N12 Ru1 N13 78.5(3) . . ?
N10 Ru1 N13 96.1(2) . . ?
N11 Ru1 N8 94.2(2) . . ?
N12 Ru1 N8 95.1(2) . . ?
N10 Ru1 N8 90.3(2) . . ?
N13 Ru1 N8 173.6(2) . . ?
N11 Ru1 N7 172.0(2) . . ?
N12 Ru1 N7 84.0(2) . . ?
N10 Ru1 N7 98.5(2) . . ?
N13 Ru1 N7 100.6(2) . . ?
N8 Ru1 N7 78.1(2) . . ?
N3 Ru2 N5 88.6(2) . . ?
N3 Ru2 N2 96.6(3) . . ?
N5 Ru2 N2 172.7(2) . . ?
N3 Ru2 N6 97.8(3) . . ?
N5 Ru2 N6 79.3(2) . . ?
N2 Ru2 N6 95.0(2) . . ?
N3 Ru2 N4 78.7(3) . . ?
N5 Ru2 N4 96.7(2) . . ?
N2 Ru2 N4 89.3(2) . . ?
N6 Ru2 N4 174.8(3) . . ?
N3 Ru2 N1 174.4(3) . . ?
N5 Ru2 N1 96.4(3) . . ?
N2 Ru2 N1 78.6(3) . . ?
N6 Ru2 N1 85.5(2) . . ?
N4 Ru2 N1 98.2(3) . . ?
C1 N1 C5 118.6(8) . . ?
C1 N1 Ru2 126.0(7) . . ?
C5 N1 Ru2 115.0(6) . . ?
C6 N2 C10 117.4(8) . . ?
C6 N2 Ru2 115.7(6) . . ?
C10 N2 Ru2 127.0(6) . . ?
C11 N3 C15 117.4(8) . . ?
C11 N3 Ru2 126.8(7) . . ?
C15 N3 Ru2 115.8(6) . . ?
C20 N4 C16 119.2(7) . . ?
C20 N4 Ru2 125.5(6) . . ?
C16 N4 Ru2 115.2(5) . . ?
C31 N5 C32 116.8(7) . . ?
C31 N5 Ru2 128.6(5) . . ?
C32 N5 Ru2 114.5(5) . . ?
C34 N6 C33 118.1(6) . . ?
C34 N6 Ru2 127.7(5) . . ?
C33 N6 Ru2 114.0(5) . . ?
C26 N7 C38 105.1(6) . . ?
C26 N7 Ru1 110.0(5) . . ?
C38 N7 Ru1 142.5(5) . . ?
C21 N8 C25 118.4(7) . . ?
C21 N8 Ru1 126.7(6) . . ?
C25 N8 Ru1 114.9(5) . . ?
C26 N9 C27 106.7(6) . . ?
C26 N9 H9B 126.7 . . ?
C27 N9 H9B 126.7 . . ?
C39 N10 C44 118.6(7) . . ?
C39 N10 Ru1 126.4(6) . . ?
C44 N10 Ru1 115.0(5) . . ?
C49 N11 C45 118.7(7) . . ?
C49 N11 Ru1 125.6(5) . . ?
C45 N11 Ru1 115.8(5) . . ?
C59 N12 C55 116.8(7) . . ?
C59 N12 Ru1 127.5(6) . . ?
C55 N12 Ru1 115.3(5) . . ?
C50 N13 C54 119.3(7) . . ?
C50 N13 Ru1 125.6(5) . . ?
C54 N13 Ru1 115.1(5) . . ?
N1 C1 C2 122.3(10) . . ?
N1 C1 H1A 118.9 . . ?
C2 C1 H1A 118.9 . . ?
C3 C2 C1 119.4(11) . . ?
C3 C2 H2A 120.3 . . ?
C1 C2 H2A 120.3 . . ?
C2 C3 C4 118.4(11) . . ?
C2 C3 H3A 120.8 . . ?
C4 C3 H3A 120.8 . . ?
C5 C4 C3 121.1(11) . . ?
C5 C4 H4A 119.5 . . ?
C3 C4 H4A 119.5 . . ?
C4 C5 N1 120.3(9) . . ?
C4 C5 C6 125.3(10) . . ?
N1 C5 C6 114.4(8) . . ?
N2 C6 C7 119.4(9) . . ?
N2 C6 C5 115.7(8) . . ?
C7 C6 C5 124.8(9) . . ?
C8 C7 C6 120.7(11) . . ?
C8 C7 H7A 119.7 . . ?
C6 C7 H7A 119.7 . . ?
C9 C8 C7 118.8(10) . . ?
C9 C8 H8A 120.6 . . ?
C7 C8 H8A 120.6 . . ?
C10 C9 C8 118.7(11) . . ?
C10 C9 H9A 120.6 . . ?
C8 C9 H9A 120.6 . . ?
C9 C10 N2 124.9(10) . . ?
C9 C10 H10A 117.5 . . ?
N2 C10 H10A 117.5 . . ?
N3 C11 C12 124.0(10) . . ?
N3 C11 H11A 118.0 . . ?
C12 C11 H11A 118.0 . . ?
C13 C12 C11 117.4(11) . . ?
C13 C12 H12A 121.3 . . ?
C11 C12 H12A 121.3 . . ?
C12 C13 C14 121.3(11) . . ?
C12 C13 H13A 119.3 . . ?
C14 C13 H13A 119.3 . . ?
C13 C14 C15 118.9(11) . . ?
C13 C14 H14A 120.6 . . ?
C15 C14 H14A 120.6 . . ?
N3 C15 C14 120.9(9) . . ?
N3 C15 C16 114.8(8) . . ?
C14 C15 C16 124.3(9) . . ?
N4 C16 C17 119.3(9) . . ?
N4 C16 C15 115.4(7) . . ?
C17 C16 C15 125.3(9) . . ?
C18 C17 C16 119.8(10) . . ?
C18 C17 H17A 120.1 . . ?
C16 C17 H17A 120.1 . . ?
C19 C18 C17 120.9(10) . . ?
C19 C18 H18A 119.6 . . ?
C17 C18 H18A 119.6 . . ?
C18 C19 C20 118.0(10) . . ?
C18 C19 H19A 121.0 . . ?
C20 C19 H19A 121.0 . . ?
N4 C20 C19 122.7(9) . . ?
N4 C20 H20A 118.7 . . ?
C19 C20 H20A 118.7 . . ?
N8 C21 C22 123.3(8) . . ?
N8 C21 H21A 118.3 . . ?
C22 C21 H21A 118.3 . . ?
C21 C22 C23 119.2(8) . . ?
C21 C22 H22A 120.4 . . ?
C23 C22 H22A 120.4 . . ?
C24 C23 C22 118.4(8) . . ?
C24 C23 H23A 120.8 . . ?
C22 C23 H23A 120.8 . . ?
C23 C24 C25 119.6(8) . . ?
C23 C24 H24A 120.2 . . ?
C25 C24 H24A 120.2 . . ?
N8 C25 C24 121.0(7) . . ?
N8 C25 C26 113.8(7) . . ?
C24 C25 C26 125.2(7) . . ?
N7 C26 N9 112.4(6) . . ?
N7 C26 C25 119.9(6) . . ?
N9 C26 C25 127.4(7) . . ?
C38 C27 N9 107.6(6) . . ?
C38 C27 C28 123.7(7) . . ?
N9 C27 C28 128.7(7) . . ?
C29 C28 C32 119.7(7) . . ?
C29 C28 C27 125.9(7) . . ?
C32 C28 C27 114.3(6) . . ?
C30 C29 C28 117.3(7) . . ?
C30 C29 H29A 121.4 . . ?
C28 C29 H29A 121.4 . . ?
C31 C30 C29 121.4(8) . . ?
C31 C30 H30A 119.3 . . ?
C29 C30 H30A 119.3 . . ?
N5 C31 C30 122.9(7) . . ?
N5 C31 H31A 118.6 . . ?
C30 C31 H31A 118.6 . . ?
N5 C32 C28 121.9(6) . . ?
N5 C32 C33 115.6(6) . . ?
C28 C32 C33 122.5(6) . . ?
N6 C33 C37 121.7(7) . . ?
N6 C33 C32 116.5(6) . . ?
C37 C33 C32 121.7(7) . . ?
N6 C34 C35 122.3(8) . . ?
N6 C34 H34A 118.9 . . ?
C35 C34 H34A 118.9 . . ?
C36 C35 C34 120.8(8) . . ?
C36 C35 H35A 119.6 . . ?
C34 C35 H35A 119.6 . . ?
C35 C36 C37 119.6(7) . . ?
C35 C36 H36A 120.2 . . ?
C37 C36 H36A 120.2 . . ?
C36 C37 C33 117.3(7) . . ?
C36 C37 C38 126.5(6) . . ?
C33 C37 C38 116.0(6) . . ?
C27 C38 N7 108.1(6) . . ?
C27 C38 C37 121.5(6) . . ?
N7 C38 C37 130.1(6) . . ?
N10 C39 C41 123.2(8) . . ?
N10 C39 H39A 118.4 . . ?
C41 C39 H39A 118.4 . . ?
C39 C41 C42 119.6(9) . . ?
C39 C41 H41A 120.2 . . ?
C42 C41 H41A 120.2 . . ?
C43 C42 C41 117.5(9) . . ?
C43 C42 H42A 121.3 . . ?
C41 C42 H42A 121.3 . . ?
C42 C43 C44 121.8(9) . . ?
C42 C43 H43A 119.1 . . ?
C44 C43 H43A 119.1 . . ?
N10 C44 C43 119.4(7) . . ?
N10 C44 C45 114.8(7) . . ?
C43 C44 C45 125.8(7) . . ?
N11 C45 C46 120.0(8) . . ?
N11 C45 C44 115.3(7) . . ?
C46 C45 C44 124.7(8) . . ?
C45 C46 C47 119.6(9) . . ?
C45 C46 H46A 120.2 . . ?
C47 C46 H46A 120.2 . . ?
C48 C47 C46 120.4(8) . . ?
C48 C47 H47A 119.8 . . ?
C46 C47 H47A 119.8 . . ?
C47 C48 C49 118.0(9) . . ?
C47 C48 H48A 121.0 . . ?
C49 C48 H48A 121.0 . . ?
N11 C49 C48 123.3(8) . . ?
N11 C49 H49A 118.3 . . ?
C48 C49 H49A 118.3 . . ?
N13 C50 C51 120.9(9) . . ?
N13 C50 H50A 119.6 . . ?
C51 C50 H50A 119.6 . . ?
C52 C51 C50 119.9(10) . . ?
C52 C51 H51A 120.0 . . ?
C50 C51 H51A 120.0 . . ?
C51 C52 C53 119.6(9) . . ?
C51 C52 H52A 120.2 . . ?
C53 C52 H52A 120.2 . . ?
C52 C53 C54 119.8(9) . . ?
C52 C53 H53A 120.1 . . ?
C54 C53 H53A 120.1 . . ?
N13 C54 C53 120.4(8) . . ?
N13 C54 C55 115.8(7) . . ?
C53 C54 C55 123.6(8) . . ?
C56 C55 N12 122.6(9) . . ?
C56 C55 C54 123.7(8) . . ?
N12 C55 C54 113.6(7) . . ?
C55 C56 C57 119.7(10) . . ?
C55 C56 H56A 120.2 . . ?
C57 C56 H56A 120.2 . . ?
C56 C57 C58 119.0(9) . . ?
C56 C57 H57A 120.5 . . ?
C58 C57 H57A 120.5 . . ?
C59 C58 C57 118.3(9) . . ?
C59 C58 H58A 120.9 . . ?
C57 C58 H58A 120.9 . . ?
N12 C59 C58 123.6(9) . . ?
N12 C59 H59A 118.2 . . ?
C58 C59 H59A 118.2 . . ?
F5 P1 F3 93.0(8) . . ?
F5 P1 F1 91.0(9) . . ?
F3 P1 F1 175.6(9) . . ?
F5 P1 F4 90.4(5) . . ?
F3 P1 F4 89.4(5) . . ?
F1 P1 F4 88.8(5) . . ?
F5 P1 F2 89.1(5) . . ?
F3 P1 F2 92.6(5) . . ?
F1 P1 F2 89.2(5) . . ?
F4 P1 F2 178.0(5) . . ?
F5 P1 F6 176.3(9) . . ?
F3 P1 F6 90.4(8) . . ?
F1 P1 F6 85.6(8) . . ?
F4 P1 F6 88.0(6) . . ?
F2 P1 F6 92.3(6) . . ?
H1WA O1W H1WB 111.9 . . ?
F14 P3 F15 91.3(8) . . ?
F14 P3 F13 92.3(8) . . ?
F15 P3 F13 176.1(5) . . ?
F14 P3 F18 91.7(10) . . ?
F15 P3 F18 90.9(8) . . ?
F13 P3 F18 90.5(8) . . ?
F14 P3 F17 91.0(9) . . ?
F15 P3 F17 91.9(7) . . ?
F13 P3 F17 86.6(6) . . ?
F18 P3 F17 176.1(10) . . ?
F14 P3 F16 175.9(9) . . ?
F15 P3 F16 92.6(6) . . ?
F13 P3 F16 83.8(6) . . ?
F18 P3 F16 89.5(9) . . ?
F17 P3 F16 87.6(7) . . ?
F23 P4 F20 82.8(7) . . ?
F23 P4 F19 91.9(7) . . ?
F20 P4 F19 91.5(7) . . ?
F23 P4 F21 89.8(7) . . ?
F20 P4 F21 88.7(7) . . ?
F19 P4 F21 178.3(8) . . ?
F23 P4 F22 100.2(7) . . ?
F20 P4 F22 176.9(5) . . ?
F19 P4 F22 89.6(7) . . ?
F21 P4 F22 90.2(7) . . ?
F23 P4 F24 178.4(8) . . ?
F20 P4 F24 96.2(7) . . ?
F19 P4 F24 89.4(6) . . ?
F21 P4 F24 88.9(7) . . ?
F22 P4 F24 80.9(6) . . ?
N14 C61 C60 134(9) . . ?
N14 C61 C61 117(10) . 2_575 ?
C60 C61 C61 105(5) . 2_575 ?
N14 C61 C60 84(8) . 2_575 ?
C60 C61 C60 140(4) . 2_575 ?
C61 C61 C60 35(6) 2_575 2_575 ?
N14 C61 N14 143(9) . 2_575 ?
C60 C61 N14 80(3) . 2_575 ?
C61 C61 N14 27(4) 2_575 2_575 ?
C60 C61 N14 61(2) 2_575 2_575 ?
C61 N14 C61 37(9) . 2_575 ?
C61 N14 C60 25(6) . . ?
C61 N14 C60 60(3) 2_575 . ?
C61 C60 C61 40(4) . 2_575 ?
C61 C60 N14 21(3) . . ?
C61 C60 N14 60(2) 2_575 . ?
F7 P2 F12 94.5(8) . . ?
F7 P2 F11 98.5(8) . . ?
F12 P2 F11 166.7(7) . . ?
F7 P2 F8 90.2(7) . . ?
F12 P2 F8 89.9(5) . . ?
F11 P2 F8 86.8(5) . . ?
F7 P2 F10 91.4(7) . . ?
F12 P2 F10 89.4(5) . . ?
F11 P2 F10 93.4(5) . . ?
F8 P2 F10 178.3(7) . . ?
F7 P2 F9 177.9(8) . . ?
F12 P2 F9 83.8(5) . . ?
F11 P2 F9 83.3(6) . . ?
F8 P2 F9 90.9(7) . . ?
F10 P2 F9 87.5(4) . . ?

loop_
_geom_bond_atom_site_label_1
_geom_bond_atom_site_label_2
_geom_bond_distance
_geom_bond_site_symmetry_2
_geom_bond_publ_flag
Ru1 N11 2.033(6) . ?
Ru1 N12 2.060(6) . ?
Ru1 N10 2.061(6) . ?
Ru1 N13 2.065(6) . ?
Ru1 N8 2.093(6) . ?
Ru1 N7 2.123(6) . ?
Ru2 N3 2.055(7) . ?
Ru2 N5 2.059(6) . ?
Ru2 N2 2.060(7) . ?
Ru2 N6 2.060(6) . ?
Ru2 N4 2.062(6) . ?
Ru2 N1 2.064(7) . ?
N1 C1 1.332(11) . ?
N1 C5 1.363(11) . ?
N2 C6 1.337(10) . ?
N2 C10 1.338(10) . ?
N3 C11 1.329(11) . ?
N3 C15 1.361(11) . ?
N4 C20 1.352(10) . ?
N4 C16 1.361(10) . ?
N5 C31 1.339(10) . ?
N5 C32 1.371(9) . ?
N6 C34 1.329(10) . ?
N6 C33 1.372(9) . ?
N7 C26 1.325(9) . ?
N7 C38 1.400(9) . ?
N8 C21 1.320(9) . ?
N8 C25 1.340(9) . ?
N9 C26 1.339(9) . ?
N9 C27 1.367(9) . ?
N9 H9B 0.8600 . ?
N10 C39 1.322(10) . ?
N10 C44 1.360(9) . ?
N11 C49 1.330(10) . ?
N11 C45 1.358(9) . ?
N12 C59 1.330(10) . ?
N12 C55 1.368(10) . ?
N13 C50 1.340(10) . ?
N13 C54 1.340(10) . ?
C1 C2 1.367(13) . ?
C1 H1A 0.9300 . ?
C2 C3 1.364(15) . ?
C2 H2A 0.9300 . ?
C3 C4 1.366(15) . ?
C3 H3A 0.9300 . ?
C4 C5 1.356(13) . ?
C4 H4A 0.9300 . ?
C5 C6 1.465(12) . ?
C6 C7 1.399(13) . ?
C7 C8 1.358(15) . ?
C7 H7A 0.9300 . ?
C8 C9 1.342(15) . ?
C8 H8A 0.9300 . ?
C9 C10 1.336(12) . ?
C9 H9A 0.9300 . ?
C10 H10A 0.9300 . ?
C11 C12 1.372(13) . ?
C11 H11A 0.9300 . ?
C12 C13 1.340(16) . ?
C12 H12A 0.9300 . ?
C13 C14 1.360(16) . ?
C13 H13A 0.9300 . ?
C14 C15 1.377(12) . ?
C14 H14A 0.9300 . ?
C15 C16 1.455(12) . ?
C16 C17 1.376(12) . ?
C17 C18 1.371(15) . ?
C17 H17A 0.9300 . ?
C18 C19 1.352(14) . ?
C18 H18A 0.9300 . ?
C19 C20 1.359(11) . ?
C19 H19A 0.9300 . ?
C20 H20A 0.9300 . ?
C21 C22 1.359(11) . ?
C21 H21A 0.9300 . ?
C22 C23 1.368(12) . ?
C22 H22A 0.9300 . ?
C23 C24 1.368(11) . ?
C23 H23A 0.9300 . ?
C24 C25 1.387(10) . ?
C24 H24A 0.9300 . ?
C25 C26 1.441(10) . ?
C27 C38 1.363(10) . ?
C27 C28 1.447(9) . ?
C28 C29 1.382(10) . ?
C28 C32 1.392(10) . ?
C29 C30 1.365(10) . ?
C29 H29A 0.9300 . ?
C30 C31 1.364(11) . ?
C30 H30A 0.9300 . ?
C31 H31A 0.9300 . ?
C32 C33 1.424(10) . ?
C33 C37 1.404(9) . ?
C34 C35 1.362(11) . ?
C34 H34A 0.9300 . ?
C35 C36 1.351(10) . ?
C35 H35A 0.9300 . ?
C36 C37 1.389(10) . ?
C36 H36A 0.9300 . ?
C37 C38 1.423(10) . ?
C39 C41 1.356(11) . ?
C39 H39A 0.9300 . ?
C41 C42 1.368(12) . ?
C41 H41A 0.9300 . ?
C42 C43 1.359(12) . ?
C42 H42A 0.9300 . ?
C43 C44 1.374(11) . ?
C43 H43A 0.9300 . ?
C44 C45 1.455(11) . ?
C45 C46 1.360(11) . ?
C46 C47 1.370(13) . ?
C46 H46A 0.9300 . ?
C47 C48 1.349(13) . ?
C47 H47A 0.9300 . ?
C48 C49 1.351(11) . ?
C48 H48A 0.9300 . ?
C49 H49A 0.9300 . ?
C50 C51 1.381(11) . ?
C50 H50A 0.9300 . ?
C51 C52 1.343(14) . ?
C51 H51A 0.9300 . ?
C52 C53 1.352(14) . ?
C52 H52A 0.9300 . ?
C53 C54 1.387(11) . ?
C53 H53A 0.9300 . ?
C54 C55 1.478(12) . ?
C55 C56 1.355(12) . ?
C56 C57 1.365(14) . ?
C56 H56A 0.9300 . ?
C57 C58 1.387(13) . ?
C57 H57A 0.9300 . ?
C58 C59 1.373(12) . ?
C58 H58A 0.9300 . ?
C59 H59A 0.9300 . ?
P1 F5 1.484(9) . ?
P1 F3 1.507(9) . ?
P1 F1 1.545(10) . ?
P1 F4 1.555(7) . ?
P1 F2 1.568(7) . ?
P1 F6 1.590(11) . ?
O1W H1WA 0.8501 . ?
O1W H1WB 0.8500 . ?
P3 F14 1.559(9) . ?
P3 F15 1.561(6) . ?
P3 F13 1.568(6) . ?
P3 F18 1.572(9) . ?
P3 F17 1.587(9) . ?
P3 F16 1.611(8) . ?
P4 F23 1.542(8) . ?
P4 F20 1.547(5) . ?
P4 F19 1.550(8) . ?
P4 F21 1.563(8) . ?
P4 F22 1.580(5) . ?
P4 F24 1.605(8) . ?
C61 N14 0.95(5) . ?
C61 C60 1.11(9) . ?
C61 C61 1.26(15) 2_575 ?
C61 C60 1.88(10) 2_575 ?
C61 N14 1.89(5) 2_575 ?
N14 C61 1.89(5) 2_575 ?
N14 C60 1.90(4) . ?
C60 C61 1.88(10) 2_575 ?
P2 F7 1.486(11) . ?
P2 F12 1.546(7) . ?
P2 F11 1.556(10) . ?
P2 F8 1.560(10) . ?
P2 F10 1.571(8) . ?
P2 F9 1.649(10) . ?
